data_7057551
loop_
_publ_author_name
'Zhao, Zhi-Xiang'
'Hu, Ze-Liang'
'Yu, Shao-Cong'
'Liu, Qing-Xiang'

_publ_section_title
;
 NHC Hg(ii) and Pd(ii) complexes based on
 1,8-dihydroxy-9,10-anthraquinone: synthesis, structure and catalysis
;
_journal_issue 16
_journal_name_full 'New Journal of Chemistry'
_journal_page_first 13329
_journal_paper_doi 10.1039/C8NJ02029A
_journal_volume 42
_journal_year 2018
_chemical_formula_moiety 'C47 H44 Hg N4 O8, 2(F6 P)'
_chemical_formula_sum 'C47 H44 F12 Hg N4 O8 P2'
_chemical_formula_weight 1283.39
_space_group_crystal_system monoclinic
_space_group_IT_number 15
_space_group_name_Hall '-C 2yc'
_space_group_name_H-M_alt 'C 1 2/c 1'
_symmetry_space_group_name_Hall '-C 2yc'
_symmetry_space_group_name_H-M 'C 1 2/c 1'
_atom_sites_solution_hydrogens geom
_atom_sites_solution_primary direct
_audit_creation_date 2018-06-11
_audit_creation_method
;
Olex2 1.2-beta
(compiled 2018.05.29 svn.r3508 for OlexSys, GUI svn.r5506)
;
_audit_update_record
;
2018-06-26 deposited with the CCDC.
2018-07-03 downloaded from the CCDC.
;
_cell_angle_alpha 90
_cell_angle_beta 100.675(5)
_cell_angle_gamma 90
_cell_formula_units_Z 4
_cell_length_a 21.023(4)
_cell_length_b 12.719(3)
_cell_length_c 18.421(5)
_cell_measurement_reflns_used 3005
_cell_measurement_temperature 173(2)
_cell_measurement_theta_max 23.38
_cell_measurement_theta_min 2.28
_cell_volume 4840(2)
_computing_cell_refinement 'Bruker SMART'
_computing_data_collection 'Bruker SMART'
_computing_data_reduction 'Bruker SAINT'
_computing_molecular_graphics 'Olex2 (Dolomanov et al., 2009)'
_computing_publication_material 'Olex2 (Dolomanov et al., 2009)'
_computing_structure_refinement 'XL (Sheldrick, 2008)'
_computing_structure_solution 'ShelXS (Sheldrick, 2008)'
_diffrn_ambient_temperature 173.15
_diffrn_measured_fraction_theta_full 0.994
_diffrn_measured_fraction_theta_max 0.994
_diffrn_measurement_device_type 'CCD area detector'
_diffrn_measurement_method 'phi and omega scans'
_diffrn_radiation_monochromator graphite
_diffrn_radiation_type MoK\a
_diffrn_radiation_wavelength 0.71073
_diffrn_reflns_av_R_equivalents 0.0656
_diffrn_reflns_av_unetI/netI 0.0681
_diffrn_reflns_Laue_measured_fraction_full 0.994
_diffrn_reflns_Laue_measured_fraction_max 0.994
_diffrn_reflns_limit_h_max 24
_diffrn_reflns_limit_h_min -24
_diffrn_reflns_limit_k_max 15
_diffrn_reflns_limit_k_min -14
_diffrn_reflns_limit_l_max 10
_diffrn_reflns_limit_l_min -21
_diffrn_reflns_number 12096
_diffrn_reflns_point_group_measured_fraction_full 0.994
_diffrn_reflns_point_group_measured_fraction_max 0.994
_diffrn_reflns_theta_full 25.008
_diffrn_reflns_theta_max 25.008
_diffrn_reflns_theta_min 1.880
_exptl_absorpt_coefficient_mu 3.351
_exptl_absorpt_correction_T_max 0.7457
_exptl_absorpt_correction_T_min 0.5371
_exptl_absorpt_correction_type multi-scan
_exptl_absorpt_process_details
'SADABS-2012/1 (Bruker,2012) was used for absorption correction. wR2(int) was 0.1275 before and 0.0407 after correction. The Ratio of minimum to maximum transmission is 0.7203. The \l/2 correction factor is 0.0015.'
_exptl_crystal_colour yellow
_exptl_crystal_colour_primary yellow
_exptl_crystal_density_diffrn 1.761
_exptl_crystal_density_method 'not measured'
_exptl_crystal_description block
_exptl_crystal_F_000 2544
_exptl_crystal_size_max 0.15
_exptl_crystal_size_mid 0.14
_exptl_crystal_size_min 0.13
_refine_diff_density_max 1.463
_refine_diff_density_min -0.669
_refine_diff_density_rms 0.128
_refine_ls_extinction_method none
_refine_ls_goodness_of_fit_ref 1.059
_refine_ls_hydrogen_treatment constr
_refine_ls_matrix_type full
_refine_ls_number_parameters 336
_refine_ls_number_reflns 4249
_refine_ls_number_restraints 78
_refine_ls_restrained_S_all 1.165
_refine_ls_R_factor_all 0.0512
_refine_ls_R_factor_gt 0.0414
_refine_ls_shift/su_max 0.002
_refine_ls_shift/su_mean 0.000
_refine_ls_structure_factor_coef Fsqd
_refine_ls_weighting_details 'w=1/[\s^2^(Fo^2^)+(0.0435P)^2^+3.0181P] where P=(Fo^2^+2Fc^2^)/3'
_refine_ls_weighting_scheme calc
_refine_ls_wR_factor_gt 0.0884
_refine_ls_wR_factor_ref 0.0930
_reflns_Friedel_coverage 0.000
_reflns_number_gt 3670
_reflns_number_total 4249
_reflns_threshold_expression 'I > 2\s(I)'
_cod_data_source_file c8nj02029a2.cif
_cod_data_source_block n121019a
_cod_depositor_comments 'Adding full bibliography for 7057549--7057551.cif.'
_cod_database_code 7057551
_shelx_shelxl_version_number 2014/7
_shelx_space_group_comment
;
The symmetry employed for this shelxl refinement is uniquely defined
by the following loop, which should always be used as a source of
symmetry information in preference to the above space-group names.
They are only intended as comments.
;
_shelx_estimated_absorpt_t_max 0.670
_shelx_estimated_absorpt_t_min 0.633
_olex2_refinement_description
;
1. Fixed Uiso
 At 1.2 times of:
  All C(H) groups, All C(H,H) groups
 At 1.5 times of:
  All C(H,H,H) groups
2. Uiso/Uaniso restraints and constraints
Uanis(F6) \\sim Ueq, Uanis(F1) \\sim Ueq, Uanis(F3) \\sim Ueq, Uanis(C14) \\sim
Ueq, Uanis(C15) \\sim Ueq, Uanis(C16) \\sim Ueq, Uanis(C20) \\sim Ueq,
Uanis(C19) \\sim Ueq, Uanis(C18) \\sim Ueq: with sigma of 0.005 and sigma for
terminal atoms of 0.005
Uanis(C24) \\sim Ueq, Uanis(C23) \\sim Ueq, Uanis(C13) \\sim Ueq, Uanis(C17)
\\sim Ueq: with sigma of 0.005 and sigma for terminal atoms of 0.005
3. Others
 Fixed Sof: H24A(0.5) H24B(0.5)
4.a Secondary CH2 refined with riding coordinates:
 C2(H2A,H2B), C6(H6A,H6B), C7(H7A,H7B), C8(H8A,H8B), C23(H23A,H23B), C24(H24A,
 H24B)
4.b Aromatic/amide H refined with riding coordinates:
 C4(H4), C5(H5), C14(H14), C15(H15), C16(H16), C20(H20), C21(H21), C22(H22)
4.c Idealised Me refined as rotating group:
 C1(H1A,H1B,H1C)
;
_olex2_submission_special_instructions 'No special instructions were received'

loop_
_space_group_symop_operation_xyz
'x, y, z'
'-x, y, -z+1/2'
'x+1/2, y+1/2, z'
'-x+1/2, y+1/2, -z+1/2'
'-x, -y, -z'
'x, -y, z-1/2'
'-x+1/2, -y+1/2, -z'
'x+1/2, -y+1/2, z-1/2'

loop_
_atom_site_label
_atom_site_type_symbol
_atom_site_fract_x
_atom_site_fract_y
_atom_site_fract_z
_atom_site_U_iso_or_equiv
_atom_site_adp_type
_atom_site_occupancy
_atom_site_site_symmetry_order
_atom_site_calc_flag
_atom_site_refinement_flags_posn
_atom_site_refinement_flags_adp
_atom_site_refinement_flags_occupancy
Hg1 Hg 1.0000 0.18527(2) 0.2500 0.02390(12) Uani 1 2 d S T P
P1 P 0.63044(9) -0.02706(12) 0.16377(10) 0.0410(4) Uani 1 1 d . . .
F1 F 0.6958(2) -0.0847(4) 0.1934(3) 0.0953(16) Uani 1 1 d . U .
F2 F 0.6321(3) 0.0202(3) 0.2446(3) 0.0805(14) Uani 1 1 d . . .
F3 F 0.5630(3) 0.0286(3) 0.1325(3) 0.0933(16) Uani 1 1 d . U .
F4 F 0.6299(2) -0.0778(3) 0.0843(2) 0.0667(12) Uani 1 1 d . . .
F5 F 0.5915(2) -0.1258(3) 0.1854(2) 0.0622(12) Uani 1 1 d . . .
F6 F 0.6662(3) 0.0727(4) 0.1406(3) 0.122(2) Uani 1 1 d . U .
N1 N 0.8849(2) 0.2874(3) 0.1530(3) 0.0303(11) Uani 1 1 d . . .
N2 N 0.8511(2) 0.1462(3) 0.2010(2) 0.0272(10) Uani 1 1 d . . .
O1 O 0.91835(19) 0.0887(3) 0.3888(2) 0.0353(10) Uani 1 1 d . . .
O2 O 1.0081(2) -0.0066(3) 0.3297(2) 0.0375(10) Uani 1 1 d . . .
O3 O 1.1926(3) 0.1191(5) 0.5452(3) 0.0838(19) Uani 1 1 d . . .
O4 O 1.0576(3) -0.2021(3) 0.3376(3) 0.0627(15) Uani 1 1 d . . .
C1 C 0.8955(4) 0.4535(5) 0.0825(4) 0.057(2) Uani 1 1 d . . .
H1A H 0.8787 0.4194 0.0352 0.085 Uiso 1 1 calc GR . .
H1B H 0.9263 0.5085 0.0752 0.085 Uiso 1 1 calc GR . .
H1C H 0.8596 0.4850 0.1021 0.085 Uiso 1 1 calc GR . .
C2 C 0.9295(3) 0.3721(4) 0.1372(3) 0.0360(14) Uani 1 1 d . . .
H2A H 0.9654 0.3400 0.1168 0.043 Uiso 1 1 calc R . .
H2B H 0.9485 0.4078 0.1839 0.043 Uiso 1 1 calc R . .
C3 C 0.9037(3) 0.2039(4) 0.1971(3) 0.0267(13) Uani 1 1 d . . .
C4 C 0.7983(3) 0.1940(4) 0.1580(3) 0.0386(15) Uani 1 1 d . . .
H4 H 0.7549 0.1697 0.1509 0.046 Uiso 1 1 calc R . .
C5 C 0.8190(3) 0.2807(5) 0.1281(3) 0.0373(15) Uani 1 1 d . . .
H5 H 0.7930 0.3286 0.0958 0.045 Uiso 1 1 calc R . .
C6 C 0.8476(3) 0.0494(4) 0.2440(3) 0.0349(14) Uani 1 1 d . . .
H6A H 0.8918 0.0213 0.2605 0.042 Uiso 1 1 calc R . .
H6B H 0.8221 -0.0041 0.2121 0.042 Uiso 1 1 calc R . .
C7 C 0.8162(3) 0.0698(4) 0.3118(3) 0.0334(14) Uani 1 1 d . . .
H7A H 0.7735 0.1033 0.2953 0.040 Uiso 1 1 calc R . .
H7B H 0.8090 0.0017 0.3349 0.040 Uiso 1 1 calc R . .
C8 C 0.8567(3) 0.1392(5) 0.3686(3) 0.0352(14) Uani 1 1 d . . .
H8A H 0.8618 0.2097 0.3477 0.042 Uiso 1 1 calc R . .
H8B H 0.8359 0.1472 0.4123 0.042 Uiso 1 1 calc R . .
C9 C 0.9682(3) 0.1359(4) 0.4354(3) 0.0337(14) Uani 1 1 d . . .
C10 C 1.0297(3) 0.0885(4) 0.4420(3) 0.0307(14) Uani 1 1 d . . .
C11 C 1.0416(3) 0.0039(4) 0.3904(3) 0.0318(14) Uani 1 1 d . . .
C12 C 1.1034(3) -0.0588(5) 0.4114(3) 0.0402(16) Uani 1 1 d . . .
C13 C 1.1110(4) -0.1552(5) 0.3763(4) 0.0499(17) Uani 1 1 d . U .
C14 C 1.1727(4) -0.2025(6) 0.3870(5) 0.070(2) Uani 1 1 d . U .
H14 H 1.1794 -0.2671 0.3636 0.083 Uiso 1 1 calc R . .
C15 C 1.2231(5) -0.1521(7) 0.4322(5) 0.077(2) Uani 1 1 d . U .
H15 H 1.2649 -0.1828 0.4379 0.093 Uiso 1 1 calc R . .
C16 C 1.2167(4) -0.0617(6) 0.4692(5) 0.071(2) Uani 1 1 d . U .
H16 H 1.2529 -0.0312 0.5006 0.085 Uiso 1 1 calc R . .
C17 C 1.1550(3) -0.0136(5) 0.4599(4) 0.0501(18) Uani 1 1 d . U .
C18 C 1.1468(4) 0.0821(6) 0.5026(4) 0.0533(19) Uani 1 1 d . U .
C19 C 1.0820(3) 0.1294(5) 0.4936(4) 0.0445(16) Uani 1 1 d . U .
C20 C 1.0721(4) 0.2177(5) 0.5366(4) 0.0530(18) Uani 1 1 d . U .
H20 H 1.1069 0.2459 0.5714 0.064 Uiso 1 1 calc R . .
C21 C 1.0120(4) 0.2623(5) 0.5277(3) 0.055(2) Uani 1 1 d . . .
H21 H 1.0064 0.3224 0.5564 0.065 Uiso 1 1 calc R . .
C22 C 0.9591(4) 0.2243(4) 0.4788(3) 0.0429(17) Uani 1 1 d . . .
H22 H 0.9178 0.2566 0.4746 0.052 Uiso 1 1 calc R . .
C23 C 1.0614(4) -0.2556(6) 0.2710(5) 0.072(2) Uani 1 1 d . U .
H23A H 1.0991 -0.3038 0.2786 0.086 Uiso 1 1 calc R . .
H23B H 1.0663 -0.2048 0.2317 0.086 Uiso 1 1 calc R . .
C24 C 1.0000 -0.3161(8) 0.2500 0.070(3) Uani 1 2 d S TU P
H24A H 0.9955 -0.3623 0.2920 0.083 Uiso 0.5 1 calc R . .
H24B H 1.0045 -0.3623 0.2080 0.083 Uiso 0.5 1 calc R . .

loop_
_atom_site_aniso_label
_atom_site_aniso_U_11
_atom_site_aniso_U_22
_atom_site_aniso_U_33
_atom_site_aniso_U_23
_atom_site_aniso_U_13
_atom_site_aniso_U_12
Hg1 0.02188(19) 0.02653(16) 0.02194(18) 0.000 0.00058(12) 0.000
P1 0.0391(11) 0.0346(8) 0.0485(11) 0.0022(7) 0.0062(9) -0.0059(7)
F1 0.062(3) 0.137(3) 0.080(3) -0.022(3) -0.004(2) 0.032(3)
F2 0.114(4) 0.056(2) 0.072(3) -0.023(2) 0.018(3) 0.006(2)
F3 0.090(3) 0.078(3) 0.107(3) 0.022(2) 0.006(3) 0.036(2)
F4 0.076(3) 0.084(3) 0.039(2) 0.003(2) 0.008(2) -0.018(2)
F5 0.084(3) 0.050(2) 0.055(3) 0.0077(19) 0.018(2) -0.021(2)
F6 0.133(4) 0.107(3) 0.126(4) 0.007(3) 0.022(3) -0.083(3)
N1 0.034(3) 0.030(2) 0.025(3) -0.0009(19) 0.000(2) 0.006(2)
N2 0.020(3) 0.035(2) 0.026(3) -0.005(2) 0.002(2) -0.003(2)
O1 0.031(2) 0.0323(19) 0.039(2) -0.0092(17) -0.003(2) 0.0034(17)
O2 0.038(3) 0.036(2) 0.036(2) -0.0035(18) 0.000(2) 0.0065(18)
O3 0.044(4) 0.137(5) 0.058(4) 0.021(3) -0.021(3) -0.034(3)
O4 0.077(4) 0.044(3) 0.078(4) -0.003(2) 0.044(3) 0.013(2)
C1 0.062(5) 0.044(3) 0.060(5) 0.022(3) -0.003(4) -0.001(3)
C2 0.035(4) 0.036(3) 0.037(4) 0.004(3) 0.007(3) 0.002(3)
C3 0.032(3) 0.029(3) 0.018(3) -0.009(2) 0.001(2) 0.001(2)
C4 0.025(3) 0.051(3) 0.035(4) -0.005(3) -0.008(3) 0.000(3)
C5 0.026(4) 0.048(3) 0.035(4) 0.005(3) -0.001(3) 0.010(3)
C6 0.034(4) 0.031(3) 0.039(4) -0.001(3) 0.006(3) -0.003(3)
C7 0.025(3) 0.039(3) 0.037(4) 0.007(3) 0.007(3) 0.003(3)
C8 0.038(4) 0.039(3) 0.031(3) 0.001(3) 0.012(3) 0.009(3)
C9 0.044(4) 0.029(3) 0.026(3) 0.006(2) -0.001(3) -0.007(3)
C10 0.039(4) 0.031(3) 0.020(3) 0.008(2) 0.001(3) -0.009(3)
C11 0.026(3) 0.032(3) 0.037(4) 0.007(3) 0.006(3) -0.005(2)
C12 0.031(4) 0.051(3) 0.041(4) 0.026(3) 0.014(3) 0.005(3)
C13 0.047(4) 0.050(3) 0.058(4) 0.018(3) 0.022(3) 0.013(3)
C14 0.070(4) 0.065(4) 0.081(4) 0.023(3) 0.031(4) 0.019(3)
C15 0.069(4) 0.085(4) 0.080(4) 0.034(4) 0.023(4) 0.015(4)
C16 0.059(4) 0.089(4) 0.064(4) 0.031(3) 0.008(3) -0.004(3)
C17 0.038(3) 0.063(3) 0.048(3) 0.026(3) 0.007(3) 0.006(3)
C18 0.046(4) 0.071(3) 0.042(3) 0.021(3) 0.005(3) -0.016(3)
C19 0.046(3) 0.048(3) 0.037(3) 0.011(3) 0.003(3) -0.015(3)
C20 0.062(4) 0.057(3) 0.037(3) 0.000(3) 0.002(3) -0.027(3)
C21 0.102(7) 0.043(3) 0.022(3) -0.011(3) 0.020(4) -0.028(4)
C22 0.072(5) 0.032(3) 0.025(3) 0.000(3) 0.011(3) -0.006(3)
C23 0.079(4) 0.070(4) 0.073(4) 0.004(3) 0.030(4) 0.021(3)
C24 0.083(5) 0.055(4) 0.072(5) 0.000 0.018(4) 0.000

loop_
_atom_type_symbol
_atom_type_description
_atom_type_scat_dispersion_real
_atom_type_scat_dispersion_imag
_atom_type_scat_source
C C 0.0033 0.0016 'International Tables Vol C Tables 4.2.6.8 and 6.1.1.4'
H H 0.0000 0.0000 'International Tables Vol C Tables 4.2.6.8 and 6.1.1.4'
F F 0.0171 0.0103 'International Tables Vol C Tables 4.2.6.8 and 6.1.1.4'
Hg Hg -2.3894 9.2266 'International Tables Vol C Tables 4.2.6.8 and 6.1.1.4'
N N 0.0061 0.0033 'International Tables Vol C Tables 4.2.6.8 and 6.1.1.4'
O O 0.0106 0.0060 'International Tables Vol C Tables 4.2.6.8 and 6.1.1.4'
P P 0.1023 0.0942 'International Tables Vol C Tables 4.2.6.8 and 6.1.1.4'

loop_
_geom_angle_atom_site_label_1
_geom_angle_atom_site_label_2
_geom_angle_atom_site_label_3
_geom_angle
_geom_angle_site_symmetry_1
_geom_angle_site_symmetry_3
C3 Hg1 C3 167.0(3) 2_755 .
F1 P1 F2 89.1(3) . .
F1 P1 F3 178.3(3) . .
F1 P1 F4 89.3(3) . .
F1 P1 F5 90.1(3) . .
F1 P1 F6 92.3(3) . .
F3 P1 F2 92.0(3) . .
F3 P1 F4 89.6(3) . .
F4 P1 F2 178.1(3) . .
F5 P1 F2 89.3(2) . .
F5 P1 F3 88.7(3) . .
F5 P1 F4 89.7(2) . .
F6 P1 F2 91.2(3) . .
F6 P1 F3 88.9(3) . .
F6 P1 F4 89.9(3) . .
F6 P1 F5 177.6(3) . .
C3 N1 C2 124.1(5) . .
C3 N1 C5 108.4(5) . .
C5 N1 C2 127.5(5) . .
C3 N2 C4 108.2(5) . .
C3 N2 C6 127.6(5) . .
C4 N2 C6 124.3(5) . .
C9 O1 C8 121.3(4) . .
C13 O4 C23 119.7(6) . .
H1A C1 H1B 109.5 . .
H1A C1 H1C 109.5 . .
H1B C1 H1C 109.5 . .
C2 C1 H1A 109.5 . .
C2 C1 H1B 109.5 . .
C2 C1 H1C 109.5 . .
N1 C2 C1 112.6(5) . .
N1 C2 H2A 109.1 . .
N1 C2 H2B 109.1 . .
C1 C2 H2A 109.1 . .
C1 C2 H2B 109.1 . .
H2A C2 H2B 107.8 . .
N1 C3 Hg1 121.3(4) . .
N2 C3 Hg1 130.6(4) . .
N2 C3 N1 108.0(5) . .
N2 C4 H4 125.9 . .
C5 C4 N2 108.2(5) . .
C5 C4 H4 125.9 . .
N1 C5 H5 126.4 . .
C4 C5 N1 107.2(5) . .
C4 C5 H5 126.4 . .
N2 C6 H6A 109.3 . .
N2 C6 H6B 109.3 . .
N2 C6 C7 111.5(4) . .
H6A C6 H6B 108.0 . .
C7 C6 H6A 109.3 . .
C7 C6 H6B 109.3 . .
C6 C7 H7A 109.0 . .
C6 C7 H7B 109.0 . .
H7A C7 H7B 107.8 . .
C8 C7 C6 113.0(5) . .
C8 C7 H7A 109.0 . .
C8 C7 H7B 109.0 . .
O1 C8 C7 106.6(4) . .
O1 C8 H8A 110.4 . .
O1 C8 H8B 110.4 . .
C7 C8 H8A 110.4 . .
C7 C8 H8B 110.4 . .
H8A C8 H8B 108.6 . .
O1 C9 C10 116.8(5) . .
O1 C9 C22 122.5(6) . .
C10 C9 C22 120.6(5) . .
C9 C10 C11 121.0(5) . .
C9 C10 C19 119.2(5) . .
C19 C10 C11 119.5(6) . .
O2 C11 C10 121.9(5) . .
O2 C11 C12 120.2(5) . .
C10 C11 C12 117.2(5) . .
C13 C12 C11 120.4(6) . .
C17 C12 C11 118.4(6) . .
C17 C12 C13 120.8(6) . .
O4 C13 C12 118.2(6) . .
O4 C13 C14 122.5(7) . .
C12 C13 C14 119.1(8) . .
C13 C14 H14 121.0 . .
C15 C14 C13 118.0(8) . .
C15 C14 H14 121.0 . .
C14 C15 H15 117.9 . .
C16 C15 C14 124.2(9) . .
C16 C15 H15 117.9 . .
C15 C16 H16 120.7 . .
C15 C16 C17 118.6(8) . .
C17 C16 H16 120.7 . .
C12 C17 C16 119.1(7) . .
C12 C17 C18 121.8(6) . .
C16 C17 C18 119.1(7) . .
O3 C18 C17 120.3(7) . .
O3 C18 C19 121.4(7) . .
C19 C18 C17 118.2(6) . .
C10 C19 C18 121.0(6) . .
C20 C19 C10 119.5(6) . .
C20 C19 C18 119.5(6) . .
C19 C20 H20 120.3 . .
C21 C20 C19 119.5(6) . .
C21 C20 H20 120.3 . .
C20 C21 H21 118.4 . .
C20 C21 C22 123.2(6) . .
C22 C21 H21 118.4 . .
C9 C22 H22 121.0 . .
C21 C22 C9 118.0(7) . .
C21 C22 H22 121.0 . .
O4 C23 H23A 110.4 . .
O4 C23 H23B 110.4 . .
O4 C23 C24 106.7(6) . .
H23A C23 H23B 108.6 . .
C24 C23 H23A 110.4 . .
C24 C23 H23B 110.4 . .
C23 C24 C23 118.0(9) . 2_755
C23 C24 H24A 107.8 2_755 .
C23 C24 H24A 107.8 . .
C23 C24 H24B 107.8 . .
C23 C24 H24B 107.8 2_755 .
H24A C24 H24B 107.2 . .

loop_
_geom_bond_atom_site_label_1
_geom_bond_atom_site_label_2
_geom_bond_distance
_geom_bond_site_symmetry_2
Hg1 C3 2.090(6) 2_755
Hg1 C3 2.090(6) .
P1 F1 1.564(5) .
P1 F2 1.599(4) .
P1 F3 1.595(5) .
P1 F4 1.598(4) .
P1 F5 1.589(4) .
P1 F6 1.574(5) .
N1 C2 1.492(7) .
N1 C3 1.352(6) .
N1 C5 1.380(7) .
N2 C3 1.341(7) .
N2 C4 1.379(7) .
N2 C6 1.472(7) .
O1 C8 1.433(7) .
O1 C9 1.364(7) .
O2 C11 1.214(7) .
O3 C18 1.218(8) .
O4 C13 1.351(9) .
O4 C23 1.418(9) .
C1 H1A 0.9800 .
C1 H1B 0.9800 .
C1 H1C 0.9800 .
C1 C2 1.527(8) .
C2 H2A 0.9900 .
C2 H2B 0.9900 .
C4 H4 0.9500 .
C4 C5 1.340(8) .
C5 H5 0.9500 .
C6 H6A 0.9900 .
C6 H6B 0.9900 .
C6 C7 1.539(8) .
C7 H7A 0.9900 .
C7 H7B 0.9900 .
C7 C8 1.506(8) .
C8 H8A 0.9900 .
C8 H8B 0.9900 .
C9 C10 1.411(8) .
C9 C22 1.414(8) .
C10 C11 1.487(8) .
C10 C19 1.413(8) .
C11 C12 1.511(8) .
C12 C13 1.410(9) .
C12 C17 1.394(9) .
C13 C14 1.411(11) .
C14 H14 0.9500 .
C14 C15 1.378(12) .
C15 H15 0.9500 .
C15 C16 1.355(11) .
C16 H16 0.9500 .
C16 C17 1.417(10) .
C17 C18 1.478(10) .
C18 C19 1.470(10) .
C19 C20 1.412(10) .
C20 H20 0.9500 .
C20 C21 1.366(10) .
C21 H21 0.9500 .
C21 C22 1.383(10) .
C22 H22 0.9500 .
C23 H23A 0.9900 .
C23 H23B 0.9900 .
C23 C24 1.491(9) .
C24 C23 1.491(9) 2_755
C24 H24A 0.9900 .
C24 H24B 0.9900 .

loop_
_geom_torsion_atom_site_label_1
_geom_torsion_atom_site_label_2
_geom_torsion_atom_site_label_3
_geom_torsion_atom_site_label_4
_geom_torsion
_geom_torsion_site_symmetry_4
N2 C4 C5 N1 -0.4(7) .
N2 C6 C7 C8 -66.8(6) .
O1 C9 C10 C11 11.1(7) .
O1 C9 C10 C19 -175.2(5) .
O1 C9 C22 C21 176.0(5) .
O2 C11 C12 C13 -24.7(8) .
O2 C11 C12 C17 148.2(6) .
O3 C18 C19 C10 177.4(6) .
O3 C18 C19 C20 -1.8(10) .
O4 C13 C14 C15 -174.9(7) .
O4 C23 C24 C23 66.1(5) 2_755
C2 N1 C3 Hg1 0.6(7) .
C2 N1 C3 N2 177.8(5) .
C2 N1 C5 C4 -177.8(5) .
C3 N1 C2 C1 177.2(5) .
C3 N1 C5 C4 0.7(6) .
C3 N2 C4 C5 -0.1(6) .
C3 N2 C6 C7 106.6(6) .
C4 N2 C3 Hg1 177.3(4) .
C4 N2 C3 N1 0.5(6) .
C4 N2 C6 C7 -72.2(6) .
C5 N1 C2 C1 -4.6(8) .
C5 N1 C3 Hg1 -177.9(4) .
C5 N1 C3 N2 -0.8(6) .
C6 N2 C3 Hg1 -1.7(8) .
C6 N2 C3 N1 -178.4(5) .
C6 N2 C4 C5 178.9(5) .
C6 C7 C8 O1 -57.1(6) .
C8 O1 C9 C10 -169.5(5) .
C8 O1 C9 C22 14.2(8) .
C9 O1 C8 C7 174.8(5) .
C9 C10 C11 O2 22.5(8) .
C9 C10 C11 C12 -166.6(5) .
C9 C10 C19 C18 179.7(5) .
C9 C10 C19 C20 -1.1(8) .
C10 C9 C22 C21 -0.1(8) .
C10 C11 C12 C13 164.2(5) .
C10 C11 C12 C17 -22.8(8) .
C10 C19 C20 C21 0.1(9) .
C11 C10 C19 C18 -6.5(8) .
C11 C10 C19 C20 172.7(5) .
C11 C12 C13 O4 -15.6(9) .
C11 C12 C13 C14 168.6(6) .
C11 C12 C17 C16 -168.0(6) .
C11 C12 C17 C18 12.9(9) .
C12 C13 C14 C15 0.7(11) .
C12 C17 C18 O3 179.2(6) .
C12 C17 C18 C19 0.6(9) .
C13 O4 C23 C24 168.8(6) .
C13 C12 C17 C16 4.9(9) .
C13 C12 C17 C18 -174.2(6) .
C13 C14 C15 C16 2.2(12) .
C14 C15 C16 C17 -1.5(12) .
C15 C16 C17 C12 -2.1(10) .
C15 C16 C17 C18 177.1(6) .
C16 C17 C18 O3 0.1(10) .
C16 C17 C18 C19 -178.5(6) .
C17 C12 C13 O4 171.6(6) .
C17 C12 C13 C14 -4.2(9) .
C17 C18 C19 C10 -4.0(9) .
C17 C18 C19 C20 176.8(6) .
C18 C19 C20 C21 179.3(6) .
C19 C10 C11 O2 -151.2(6) .
C19 C10 C11 C12 19.7(7) .
C19 C20 C21 C22 1.0(10) .
C20 C21 C22 C9 -1.0(9) .
C22 C9 C10 C11 -172.6(5) .
C22 C9 C10 C19 1.2(8) .
C23 O4 C13 C12 142.8(6) .
C23 O4 C13 C14 -41.5(10) .
